data_7060210
loop_
_publ_author_name
'Li, Meijing'
'Zhang, Xinxin'
'Zhen, Shijie'
'Xu, Jingkun'

_publ_section_title
;
 Multichannel transport in conjugated polymers based on through-space
 conjugated naphthalene
;
_journal_issue 4
_journal_name_full 'New Journal of Chemistry'
_journal_page_first 1795
_journal_page_last 1799
_journal_paper_doi 10.1039/D0NJ05800A
_journal_volume 45
_journal_year 2021
_chemical_formula_moiety 'C18 H12 S2'
_chemical_formula_sum 'C18 H12 S2'
_chemical_formula_weight 292.40
_space_group_crystal_system monoclinic
_space_group_IT_number 14
_space_group_name_Hall '-P 2ybc'
_space_group_name_H-M_alt 'P 1 21/c 1'
_atom_sites_solution_hydrogens geom
_atom_sites_solution_primary dual
_audit_creation_date 2019-01-02
_audit_creation_method
;
Olex2 1.2
(compiled 2018.05.29 svn.r3508 for OlexSys, GUI svn.r5506)
;
_audit_update_record
;
2019-03-09 deposited with the CCDC.	2020-12-23 downloaded from the CCDC.
;
_cell_angle_alpha 90
_cell_angle_beta 94.936(4)
_cell_angle_gamma 90
_cell_formula_units_Z 2
_cell_length_a 8.6466(3)
_cell_length_b 7.0684(3)
_cell_length_c 11.6275(5)
_cell_measurement_reflns_used 1975
_cell_measurement_temperature 150.00(10)
_cell_measurement_theta_max 73.3100
_cell_measurement_theta_min 5.1670
_cell_volume 708.01(5)
_computing_cell_refinement 'CrysAlisPro 1.171.39.44a (Rigaku OD, 2018)'
_computing_data_collection 'CrysAlisPro 1.171.39.44a (Rigaku OD, 2018)'
_computing_data_reduction 'CrysAlisPro 1.171.39.44a (Rigaku OD, 2018)'
_computing_molecular_graphics 'Olex2 (Dolomanov et al., 2009)'
_computing_publication_material 'Olex2 (Dolomanov et al., 2009)'
_computing_structure_refinement 'ShelXL (Sheldrick, 2015)'
_computing_structure_solution 'ShelXT (Sheldrick, 2015)'
_diffrn_ambient_environment N~2~
_diffrn_ambient_temperature 150.00(10)
_diffrn_detector 'CCD plate'
_diffrn_measured_fraction_theta_full 0.969
_diffrn_measured_fraction_theta_max 0.969
_diffrn_measurement_details
;
List of Runs (angles in degrees, time in seconds):

  # Type    Start    End  Width  t~exp~   \w     \q     \k     \f   Frames
#--------------------------------------------------------------------------
  1  \w    -46.00  13.00   0.50    0.50    --    0.00 -57.00  30.00  118
  2  \w    -83.00 -52.00   0.50    0.50    --    0.00 -57.00  30.00   62
  3  \w     -9.00  17.00   0.50    0.50    --    5.00  38.00  60.00   52
  4  \w     39.00  92.00   0.50    0.50    --    5.00  38.00  60.00  106
  5  \w   -188.00-112.00   0.50    0.50    --  -98.80 -19.00-180.00  152
  6  \w    -66.00 -27.00   0.50    0.50    --  -98.80  72.00 -30.00   78
  7  \w   -104.00 -72.00   0.50    0.50    --  -98.80  72.00 -30.00   64
  8  \w   -112.00 -33.00   0.50    0.50    --  -98.80  72.00  60.00  158
  9  \w    -76.00 -50.00   0.50    0.50    --  -98.80  72.00 150.00   52
 10  \w    -73.00 -48.00   0.50    0.50    --  -98.80  72.00 -90.00   50
 11  \w   -174.00-109.00   0.50    0.50    --  -98.80 -57.00 -60.00  130
 12  \w   -106.00 -80.00   0.50    0.50    --  -98.80  72.00 120.00   52
 13  \w    -65.00  -9.00   0.50    0.50    --  -98.80  72.00 120.00  112
 14  \w   -105.00 -57.00   0.50    0.50    --  -98.80  72.00   0.00   96
 15  \w   -187.00 -91.00   0.50    0.50    --  -98.80 -72.00  90.00  192
;
_diffrn_measurement_device 'four-circle diffractometer'
_diffrn_measurement_device_type 'XtaLAB AFC12 (RCD3): Kappa single'
_diffrn_measurement_method '\w scans'
_diffrn_orient_matrix_type 'CrysAlisPro convention (1999,Acta A55,543-557)'
_diffrn_orient_matrix_UB_11 0.0641716000
_diffrn_orient_matrix_UB_12 -0.2031325000
_diffrn_orient_matrix_UB_13 0.0109158000
_diffrn_orient_matrix_UB_21 0.1663850000
_diffrn_orient_matrix_UB_22 0.0769061000
_diffrn_orient_matrix_UB_23 -0.0012398000
_diffrn_orient_matrix_UB_31 0.0116882000
_diffrn_orient_matrix_UB_32 0.0174139000
_diffrn_orient_matrix_UB_33 0.1326510000
_diffrn_radiation_monochromator mirror
_diffrn_radiation_probe x-ray
_diffrn_radiation_type CuK\a
_diffrn_radiation_wavelength 1.54184
_diffrn_reflns_av_R_equivalents 0.0238
_diffrn_reflns_av_unetI/netI 0.0311
_diffrn_reflns_Laue_measured_fraction_full 0.969
_diffrn_reflns_Laue_measured_fraction_max 0.969
_diffrn_reflns_limit_h_max 10
_diffrn_reflns_limit_h_min -10
_diffrn_reflns_limit_k_max 8
_diffrn_reflns_limit_k_min -8
_diffrn_reflns_limit_l_max 13
_diffrn_reflns_limit_l_min -8
_diffrn_reflns_number 2821
_diffrn_reflns_point_group_measured_fraction_full 0.969
_diffrn_reflns_point_group_measured_fraction_max 0.969
_diffrn_reflns_theta_full 67.053
_diffrn_reflns_theta_max 67.053
_diffrn_reflns_theta_min 5.134
_diffrn_source 'Rotating-anode X-ray tube (dual wavelength)'
_diffrn_source_type 'Rigaku (Cu) X-ray DW Source'
_exptl_absorpt_coefficient_mu 3.267
_exptl_absorpt_correction_T_max 1.00000
_exptl_absorpt_correction_T_min 0.79769
_exptl_absorpt_correction_type multi-scan
_exptl_absorpt_process_details
;
CrysAlisPro 1.171.39.44a (Rigaku Oxford Diffraction, 2018)
Empirical absorption correction using spherical harmonics,
 implemented in SCALE3 ABSPACK scaling algorithm.
;
_exptl_crystal_colour 'clear light colourless'
_exptl_crystal_colour_lustre clear
_exptl_crystal_colour_modifier light
_exptl_crystal_colour_primary colourless
_exptl_crystal_density_diffrn 1.372
_exptl_crystal_description block
_exptl_crystal_F_000 304
_exptl_crystal_size_max 0.1
_exptl_crystal_size_mid 0.08
_exptl_crystal_size_min 0.06
_refine_diff_density_max 0.640
_refine_diff_density_min -0.490
_refine_diff_density_rms 0.077
_refine_ls_extinction_method none
_refine_ls_goodness_of_fit_ref 1.124
_refine_ls_hydrogen_treatment constr
_refine_ls_matrix_type full
_refine_ls_number_parameters 107
_refine_ls_number_reflns 1226
_refine_ls_number_restraints 24
_refine_ls_restrained_S_all 1.118
_refine_ls_R_factor_all 0.0607
_refine_ls_R_factor_gt 0.0544
_refine_ls_shift/su_max 0.000
_refine_ls_shift/su_mean 0.000
_refine_ls_structure_factor_coef Fsqd
_refine_ls_weighting_details 'w=1/[\s^2^(Fo^2^)+(0.0496P)^2^+1.2461P] where P=(Fo^2^+2Fc^2^)/3'
_refine_ls_weighting_scheme calc
_refine_ls_wR_factor_gt 0.1288
_refine_ls_wR_factor_ref 0.1411
_reflns_Friedel_coverage 0.000
_reflns_number_gt 1098
_reflns_number_total 1226
_reflns_threshold_expression 'I > 2\s(I)'
_cod_data_source_file d0nj05800a3.cif
_cod_data_source_block 1
_cod_depositor_comments 'Adding full bibliography for 7060210--7060213.cif.'
_cod_database_code 7060210
_shelx_shelxl_version_number 2017/1
_shelx_space_group_comment
;
The symmetry employed for this shelxl refinement is uniquely defined
by the following loop, which should always be used as a source of
symmetry information in preference to the above space-group names.
They are only intended as comments.
;
_shelx_estimated_absorpt_t_max 0.828
_shelx_estimated_absorpt_t_min 0.736
_reflns_odcompleteness_completeness 95.95
_reflns_odcompleteness_iscentric 1
_reflns_odcompleteness_theta 66.97
_olex2_refinement_description
;
1. Fixed Uiso
 At 1.2 times of:
  All C(H) groups
2. Uiso/Uaniso restraints and constraints
Uanis(C1A) \\sim Ueq, Uanis(C1) \\sim Ueq: with sigma of 0.001 and sigma for
terminal atoms of 0.002
Uanis(C1) \\sim Ueq, Uanis(C1A) \\sim Ueq: with sigma of 0.01 and sigma for
terminal atoms of 0.02
Uanis(C0) \\sim Ueq, Uanis(C008) \\sim Ueq: with sigma of 0.001 and sigma for
terminal atoms of 0.002
Uanis(C1A) = Uanis(C1)
Uanis(S001) = Uanis(S0)
Uanis(C00B) = Uanis(C00A)
Uanis(C009) = Uanis(C2)
Uanis(C0) = Uanis(C008)
3. Others
 Sof(S0)=Sof(C1A)=Sof(H1A)=Sof(C0)=Sof(C2)=Sof(H2)=Sof(C00B)=Sof(H00B)=1-FVAR(1)
 Sof(S001)=Sof(C1)=Sof(H1)=Sof(C008)=Sof(C009)=Sof(H009)=Sof(C00A)=Sof(H00A)=
 FVAR(1)
4.a Aromatic/amide H refined with riding coordinates:
 C1(H1), C005(H005), C006(H006), C007(H007), C009(H009), C00A(H00A), C1A(H1A),
 C2(H2), C00B(H00B)
;
_olex2_submission_special_instructions 'No special instructions were received'
_oxdiff_exptl_absorpt_empirical_details
;
Empirical correction (ABSPACK) includes:
- Absorption correction using spherical harmonics
- Frame scaling
;
_oxdiff_exptl_absorpt_empirical_full_max 1.291
_oxdiff_exptl_absorpt_empirical_full_min 0.723

loop_
_space_group_symop_operation_xyz
'x, y, z'
'-x, y+1/2, -z+1/2'
'-x, -y, -z'
'x, -y-1/2, z-1/2'

loop_
_atom_site_label
_atom_site_type_symbol
_atom_site_fract_x
_atom_site_fract_y
_atom_site_fract_z
_atom_site_U_iso_or_equiv
_atom_site_adp_type
_atom_site_occupancy
_atom_site_site_symmetry_order
_atom_site_calc_flag
_atom_site_refinement_flags_posn
_atom_site_refinement_flags_adp
_atom_site_refinement_flags_occupancy
_atom_site_disorder_assembly
_atom_site_disorder_group
S001 S 0.07679(17) 0.2227(2) 0.58967(13) 0.0312(4) Uani 0.669(3) 1 d . . P A 1
C1 C 0.3078(9) 0.1868(11) 0.7455(7) 0.046(3) Uani 0.669(3) 1 d . U P A 1
H1 H 0.407992 0.186473 0.781790 0.056 Uiso 0.669(3) 1 calc R . P A 1
C003 C 0.3292(3) 0.4590(4) 0.5868(2) 0.0245(6) Uani 1 1 d . . . . .
C004 C 0.4680(3) 0.4249(4) 0.5311(2) 0.0236(6) Uani 1 1 d . . . . .
C005 C 0.2634(3) 0.6354(4) 0.5824(3) 0.0286(6) Uani 1 1 d . . . . .
H005 H 0.174692 0.657291 0.620391 0.034 Uiso 1 1 calc R . . . .
C006 C 0.4581(3) 0.7542(4) 0.4655(2) 0.0268(6) Uani 1 1 d . . . . .
H006 H 0.498902 0.852772 0.424536 0.032 Uiso 1 1 calc R . . . .
C007 C 0.3275(3) 0.7839(4) 0.5217(3) 0.0297(7) Uani 1 1 d . . . . .
H007 H 0.281010 0.902631 0.519701 0.036 Uiso 1 1 calc R . . . .
C008 C 0.2559(14) 0.3017(18) 0.6495(10) 0.0246(9) Uani 0.669(3) 1 d . U P A 1
C009 C 0.0619(13) 0.0618(11) 0.7003(8) 0.0268(17) Uani 0.669(3) 1 d . . P A 1
H009 H -0.021658 -0.020669 0.701896 0.032 Uiso 0.669(3) 1 calc R . P A 1
C00A C 0.1741(8) 0.0642(17) 0.7800(10) 0.035(2) Uani 0.669(3) 1 d . . P A 1
H00A H 0.173938 -0.000308 0.849691 0.042 Uiso 0.669(3) 1 calc R . P A 1
S0 S 0.3237(3) 0.2207(5) 0.7703(3) 0.0312(4) Uani 0.331(3) 1 d . . P A 2
C1A C 0.104(2) 0.227(3) 0.6169(16) 0.046(3) Uani 0.331(3) 1 d . U P A 2
H1A H 0.035656 0.267045 0.555714 0.056 Uiso 0.331(3) 1 calc R . P A 2
C0 C 0.246(3) 0.309(4) 0.640(2) 0.0246(9) Uani 0.331(3) 1 d . U P A 2
C2 C 0.203(2) 0.070(4) 0.769(2) 0.0268(17) Uani 0.331(3) 1 d . . P A 2
H2 H 0.211718 -0.031639 0.820406 0.032 Uiso 0.331(3) 1 calc R . P A 2
C00B C 0.068(3) 0.091(3) 0.683(2) 0.035(2) Uani 0.331(3) 1 d . . P A 2
H00B H -0.022798 0.020209 0.678114 0.042 Uiso 0.331(3) 1 calc R . P A 2

loop_
_atom_site_aniso_label
_atom_site_aniso_U_11
_atom_site_aniso_U_22
_atom_site_aniso_U_33
_atom_site_aniso_U_23
_atom_site_aniso_U_13
_atom_site_aniso_U_12
S001 0.0278(6) 0.0322(6) 0.0339(8) 0.0038(6) 0.0046(5) -0.0027(5)
C1 0.048(3) 0.046(3) 0.046(3) -0.0002(7) 0.0047(8) -0.0017(7)
C003 0.0242(13) 0.0264(14) 0.0232(14) -0.0009(11) 0.0033(10) -0.0024(10)
C004 0.0211(13) 0.0222(13) 0.0276(14) -0.0044(11) 0.0018(10) -0.0022(10)
C005 0.0242(13) 0.0285(14) 0.0339(16) -0.0033(12) 0.0073(11) 0.0003(11)
C006 0.0263(13) 0.0217(13) 0.0326(16) -0.0002(11) 0.0043(11) -0.0030(11)
C007 0.0277(14) 0.0216(13) 0.0406(17) -0.0020(12) 0.0064(12) 0.0028(11)
C008 0.0243(11) 0.0251(10) 0.0245(12) 0.0000(7) 0.0028(7) 0.0003(7)
C009 0.027(3) 0.027(3) 0.029(4) 0.006(2) 0.015(3) -0.007(2)
C00A 0.030(4) 0.040(3) 0.037(4) 0.012(3) 0.014(3) -0.007(3)
S0 0.0278(6) 0.0322(6) 0.0339(8) 0.0038(6) 0.0046(5) -0.0027(5)
C1A 0.048(3) 0.046(3) 0.046(3) -0.0002(7) 0.0047(8) -0.0017(7)
C0 0.0243(11) 0.0251(10) 0.0245(12) 0.0000(7) 0.0028(7) 0.0003(7)
C2 0.027(3) 0.027(3) 0.029(4) 0.006(2) 0.015(3) -0.007(2)
C00B 0.030(4) 0.040(3) 0.037(4) 0.012(3) 0.014(3) -0.007(3)

loop_
_atom_type_symbol
_atom_type_description
_atom_type_scat_dispersion_real
_atom_type_scat_dispersion_imag
_atom_type_scat_source
C C 0.0181 0.0091 'International Tables Vol C Tables 4.2.6.8 and 6.1.1.4'
H H 0.0000 0.0000 'International Tables Vol C Tables 4.2.6.8 and 6.1.1.4'
S S 0.3331 0.5567 'International Tables Vol C Tables 4.2.6.8 and 6.1.1.4'

loop_
_geom_angle_atom_site_label_1
_geom_angle_atom_site_label_2
_geom_angle_atom_site_label_3
_geom_angle
_geom_angle_site_symmetry_1
_geom_angle_site_symmetry_3
_geom_angle_publ_flag
C009 S001 C008 92.0(5) . . ?
C008 C1 C00A 109.6(8) . . ?
C004 C003 C008 120.0(5) . . ?
C004 C003 C0 122.4(10) . . ?
C005 C003 C004 119.9(2) . . ?
C005 C003 C008 120.1(5) . . ?
C005 C003 C0 117.5(10) . . ?
C004 C004 C003 118.8(3) 3_666 . ?
C006 C004 C003 122.0(2) 3_666 . ?
C006 C004 C004 119.2(3) 3_666 3_666 ?
C003 C005 C007 121.2(2) . . ?
C007 C006 C004 120.8(3) . 3_666 ?
C006 C007 C005 120.2(3) . . ?
C1 C008 S001 110.0(8) . . ?
C1 C008 C003 133.4(9) . . ?
C003 C008 S001 116.4(7) . . ?
C00A C009 S001 115.4(5) . . ?
C009 C00A C1 111.1(7) . . ?
C2 S0 C0 91.9(14) . . ?
C00B C1A C0 117(2) . . ?
C003 C0 S0 118.1(16) . . ?
C1A C0 C003 134.5(19) . . ?
C1A C0 S0 107.0(18) . . ?
C00B C2 S0 116.4(16) . . ?
C1A C00B C2 105.4(17) . . ?

loop_
_geom_bond_atom_site_label_1
_geom_bond_atom_site_label_2
_geom_bond_distance
_geom_bond_site_symmetry_2
_geom_bond_publ_flag
S001 C008 1.735(12) . ?
S001 C009 1.730(6) . ?
C1 C008 1.422(14) . ?
C1 C00A 1.526(12) . ?
C003 C004 1.433(4) . ?
C003 C005 1.369(4) . ?
C003 C008 1.500(13) . ?
C003 C0 1.45(3) . ?
C004 C004 1.422(5) 3_666 ?
C004 C006 1.417(4) 3_666 ?
C005 C007 1.405(4) . ?
C006 C007 1.369(4) . ?
C009 C00A 1.283(13) . ?
S0 C0 1.72(2) . ?
S0 C2 1.49(2) . ?
C1A C0 1.37(3) . ?
C1A C00B 1.29(3) . ?
C2 C00B 1.47(3) . ?
